data_4077706
loop_
_publ_author_name
'Chui, Kwoli'
'Yang, Qingchuan'
'Mak, Thomas C. W.'
'Xie, Zuowei'

_publ_section_title
;
 Synthesis, Structure, and Reactivity of Organolanthanide Carboranyl
 Compounds and Lanthanacarboranes Derived from a Versatile Ligand,
 Me2C(C5H5)(C2B10H11)
;
_journal_issue 7
_journal_name_full Organometallics
_journal_page_first 1391
_journal_paper_doi 10.1021/om990941o
_journal_volume 19
_journal_year 2000
_chemical_formula_sum 'C28 H58 B20 O2 Yb'
_chemical_formula_weight 815.98
_chemical_name_systematic
; 
 ? 
;
_space_group_IT_number 2
_symmetry_cell_setting triclinic
_symmetry_space_group_name_Hall '-P 1'
_symmetry_space_group_name_H-M 'P -1'
_atom_sites_solution_hydrogens geom
_atom_sites_solution_primary direct
_atom_sites_solution_secondary difmap
_audit_creation_method SHELXL-97
_cell_angle_alpha 100.73(2)
_cell_angle_beta 99.060(10)
_cell_angle_gamma 104.76(2)
_cell_formula_units_Z 4
_cell_length_a 13.565(3)
_cell_length_b 13.608(6)
_cell_length_c 23.802(6)
_cell_measurement_temperature 294(2)
_cell_volume 4076(2)
_computing_cell_refinement 'BIOTEX Rigaku'
_computing_data_collection 'RAXIS Rigaku'
_computing_data_reduction 'BIOTEX Rigaku'
_computing_molecular_graphics 'Siemens SHELXTL'
_computing_publication_material 'Siemens SHELXTL'
_computing_structure_refinement 'SHELXL-97 (Sheldrick, 1997)'
_computing_structure_solution 'SHELXS-97 (Sheldrick, 1990)'
_diffrn_ambient_temperature 294(2)
_diffrn_measured_fraction_theta_full 0.592
_diffrn_measured_fraction_theta_max 0.592
_diffrn_measurement_device_type 'IP Rigaku'
_diffrn_measurement_method IP
_diffrn_radiation_monochromator graphite
_diffrn_radiation_source 'rotation anode'
_diffrn_radiation_type MoK\a
_diffrn_radiation_wavelength 0.71073
_diffrn_reflns_av_R_equivalents 0.0000
_diffrn_reflns_av_sigmaI/netI 0.0658
_diffrn_reflns_limit_h_max 15
_diffrn_reflns_limit_h_min -16
_diffrn_reflns_limit_k_max 13
_diffrn_reflns_limit_k_min -14
_diffrn_reflns_limit_l_max 28
_diffrn_reflns_limit_l_min 0
_diffrn_reflns_number 8500
_diffrn_reflns_theta_full 25.00
_diffrn_reflns_theta_max 25.00
_diffrn_reflns_theta_min 1.59
_exptl_absorpt_coefficient_mu 2.321
_exptl_absorpt_correction_T_max 1.394
_exptl_absorpt_correction_T_min 0.338
_exptl_absorpt_correction_type abscor
_exptl_crystal_colour red
_exptl_crystal_density_diffrn 1.330
_exptl_crystal_density_meas ?
_exptl_crystal_density_method 'not measured'
_exptl_crystal_description prism
_exptl_crystal_F_000 1648
_exptl_crystal_size_max 0.38
_exptl_crystal_size_mid 0.20
_exptl_crystal_size_min 0.18
_refine_diff_density_max 1.188
_refine_diff_density_min -1.599
_refine_diff_density_rms 0.126
_refine_ls_extinction_coef 0.0000(2)
_refine_ls_extinction_expression Fc^*^=kFc[1+0.001xFc^2^\l^3^/sin(2\q)]^-1/4^
_refine_ls_extinction_method SHELXL
_refine_ls_goodness_of_fit_ref 1.095
_refine_ls_hydrogen_treatment constr
_refine_ls_matrix_type full
_refine_ls_number_parameters 920
_refine_ls_number_reflns 8500
_refine_ls_number_restraints 14
_refine_ls_restrained_S_all 1.095
_refine_ls_R_factor_all 0.0923
_refine_ls_R_factor_gt 0.0839
_refine_ls_shift/su_max 0.485
_refine_ls_shift/su_mean 0.026
_refine_ls_structure_factor_coef Fsqd
_refine_ls_weighting_details 'calc w=1/[\s^2^(Fo^2^)+(0.1686P)^2^+5.7164P] where P=(Fo^2^+2Fc^2^)/3'
_refine_ls_weighting_scheme calc
_refine_ls_wR_factor_gt 0.2341
_refine_ls_wR_factor_ref 0.2472
_reflns_number_gt 7361
_reflns_number_total 8500
_reflns_threshold_expression >2sigma(I)
_cod_data_source_file om990941o.cif
_cod_data_source_block compound_8
_cod_depositor_comments
;
The following automatic conversions were performed:
'_atom_site_symetry_multiplicity' tag replaced with
'_atom_site_symmetry_multiplicity'.

Automatic conversion script
Id: cif_correct_tags 1440 2010-10-19 06:21:57Z saulius 

The following automatic conversions were performed:

'_exptl_crystal_density_meas' value 'not measured' was changed to '?'
- the value is perceived as not measured.

Automatic conversion script
Id: cif_fix_values 3008 2015-01-20 13:52:24Z robertas 
;
_cod_original_sg_symbol_H-M P-1
_cod_database_code 4077706

loop_
_symmetry_equiv_pos_as_xyz
'x, y, z'
'-x, -y, -z'

loop_
_atom_site_label
_atom_site_type_symbol
_atom_site_fract_x
_atom_site_fract_y
_atom_site_fract_z
_atom_site_U_iso_or_equiv
_atom_site_adp_type
_atom_site_occupancy
_atom_site_symmetry_multiplicity
_atom_site_calc_flag
_atom_site_refinement_flags
Yb1 Yb -0.681906(14) -0.687466(19) 0.100153(10) 0.08526(8) Uani 1 1 d .
Yb2 Yb -0.914801(14) 0.109422(17) 0.357286(9) 0.07929(7) Uani 1 1 d .
O1 O -0.7363(3) -0.6577(3) 0.00147(16) 0.1121(15) Uani 1 1 d .
O2 O -0.7818(3) -0.5764(3) 0.14013(17) 0.1039(14) Uani 1 1 d .
O3 O -0.8872(3) -0.0298(3) 0.28924(17) 0.1064(15) Uani 1 1 d .
O4 O -0.7917(2) 0.0661(3) 0.42461(16) 0.1063(13) Uani 1 1 d .
C3 C -0.7163(5) -0.9571(5) 0.0060(3) 0.116(3) Uani 1 1 d .
C4 C -0.6065(6) -0.9167(8) 0.0029(4) 0.214(5) Uani 1 1 d .
H4A H -0.5948 -0.9539 -0.0327 0.322 Uiso 1 1 calc R
H4B H -0.5623 -0.9263 0.0358 0.322 Uiso 1 1 calc R
H4C H -0.5906 -0.8436 0.0035 0.322 Uiso 1 1 calc R
C5 C -0.7748(10) -0.9304(10) -0.0500(4) 0.274(7) Uani 1 1 d .
H5A H -0.7569 -0.9641 -0.0845 0.411 Uiso 1 1 calc R
H5B H -0.7539 -0.8561 -0.0460 0.411 Uiso 1 1 calc R
H5C H -0.8489 -0.9549 -0.0533 0.411 Uiso 1 1 calc R
C6 C -0.7435(3) -0.9039(4) 0.05714(18) 0.0852(17) Uani 1 1 d D
C7 C -0.8376(3) -0.8772(4) 0.0611(2) 0.109(2) Uani 1 1 d D
H7 H -0.8911 -0.8844 0.0295 0.130 Uiso 1 1 calc R
C8 C -0.8364(4) -0.8392(5) 0.1189(2) 0.125(3) Uani 1 1 d D
H8 H -0.8869 -0.8135 0.1336 0.149 Uiso 1 1 calc R
C9 C -0.7432(4) -0.8467(4) 0.1516(2) 0.124(3) Uani 1 1 d D
H9 H -0.7227 -0.8297 0.1922 0.149 Uiso 1 1 calc R
C10 C -0.6903(3) -0.8824(4) 0.11432(19) 0.093(2) Uani 1 1 d D
H10 H -0.6251 -0.8917 0.1255 0.111 Uiso 1 1 calc R
C13 C -0.4601(4) -0.6084(4) 0.2447(2) 0.0887(18) Uani 1 1 d .
C14 C -0.4739(5) -0.7210(5) 0.2454(3) 0.115(2) Uani 1 1 d .
H14A H -0.4302 -0.7477 0.2223 0.173 Uiso 1 1 calc R
H14B H -0.5456 -0.7606 0.2292 0.173 Uiso 1 1 calc R
H14C H -0.4547 -0.7267 0.2849 0.173 Uiso 1 1 calc R
C15 C -0.5285(4) -0.5674(5) 0.2823(2) 0.104(2) Uani 1 1 d .
H15A H -0.5192 -0.4947 0.2832 0.157 Uiso 1 1 calc R
H15B H -0.5091 -0.5752 0.3214 0.157 Uiso 1 1 calc R
H15C H -0.6004 -0.6062 0.2661 0.157 Uiso 1 1 calc R
C16 C -0.4906(3) -0.5966(3) 0.18112(19) 0.0839(17) Uani 1 1 d D
C17 C -0.4715(3) -0.6553(3) 0.12985(18) 0.0856(18) Uani 1 1 d D
H17 H -0.4510 -0.7160 0.1268 0.103 Uiso 1 1 calc R
C18 C -0.4896(3) -0.6039(4) 0.08491(19) 0.110(2) Uani 1 1 d D
H18 H -0.4805 -0.6220 0.0468 0.131 Uiso 1 1 calc R
C19 C -0.5243(3) -0.5197(4) 0.1091(2) 0.115(2) Uani 1 1 d D
H19 H -0.5446 -0.4730 0.0892 0.138 Uiso 1 1 calc R
C20 C -0.5234(3) -0.5180(3) 0.16512(17) 0.0818(14) Uani 1 1 d D
H20 H -0.5429 -0.4688 0.1902 0.098 Uiso 1 1 calc R
C31 C -0.8454(4) -0.6760(6) -0.0237(3) 0.139(3) Uani 1 1 d .
H31A H -0.8855 -0.7468 -0.0250 0.166 Uiso 1 1 calc R
H31B H -0.8739 -0.6272 -0.0013 0.166 Uiso 1 1 calc R
C32 C -0.8468(7) -0.6603(9) -0.0812(4) 0.200(5) Uani 1 1 d .
H32A H -0.8835 -0.6093 -0.0872 0.240 Uiso 1 1 calc R
H32B H -0.8843 -0.7255 -0.1096 0.240 Uiso 1 1 calc R
C33 C -0.7438(5) -0.6247(8) -0.0904(3) 0.183(4) Uani 1 1 d .
H33A H -0.7319 -0.5571 -0.1002 0.220 Uiso 1 1 calc R
H33B H -0.7320 -0.6740 -0.1218 0.220 Uiso 1 1 calc R
C34 C -0.6760(5) -0.6169(7) -0.0350(3) 0.189(4) Uani 1 1 d .
H34A H -0.6261 -0.6554 -0.0416 0.227 Uiso 1 1 calc R
H34B H -0.6376 -0.5442 -0.0171 0.227 Uiso 1 1 calc R
C41 C -0.7817(5) -0.4821(5) 0.1233(4) 0.137(3) Uani 1 1 d .
H41A H -0.8214 -0.4976 0.0834 0.164 Uiso 1 1 calc R
H41B H -0.7107 -0.4423 0.1246 0.164 Uiso 1 1 calc R
C42 C -0.8295(8) -0.4183(8) 0.1641(5) 0.230(5) Uani 1 1 d .
H42A H -0.7786 -0.3543 0.1877 0.277 Uiso 1 1 calc R
H42B H -0.8883 -0.4020 0.1431 0.277 Uiso 1 1 calc R
C43 C -0.8633(7) -0.4957(7) 0.2002(4) 0.192(4) Uani 1 1 d .
H43A H -0.8379 -0.4611 0.2414 0.230 Uiso 1 1 calc R
H43B H -0.9390 -0.5190 0.1925 0.230 Uiso 1 1 calc R
C44 C -0.8270(5) -0.5819(5) 0.1883(3) 0.126(2) Uani 1 1 d .
H44A H -0.8841 -0.6458 0.1799 0.151 Uiso 1 1 calc R
H44B H -0.7758 -0.5816 0.2218 0.151 Uiso 1 1 calc R
C51 C -1.3148(3) -0.0133(4) 0.2653(2) 0.0864(17) Uani 1 1 d .
C52 C -1.3498(4) -0.0474(5) 0.3259(3) 0.114(2) Uani 1 1 d .
H52 H -1.2887 -0.0345 0.3651 0.137 Uiso 1 1 calc R
C53 C -1.1983(4) 0.0336(4) 0.2666(3) 0.096(2) Uani 1 1 d .
C54 C -1.1791(4) 0.1380(5) 0.2510(3) 0.118(2) Uani 1 1 d .
H54A H -1.2212 0.1300 0.2131 0.177 Uiso 1 1 calc R
H54B H -1.1067 0.1644 0.2503 0.177 Uiso 1 1 calc R
H54C H -1.1971 0.1861 0.2797 0.177 Uiso 1 1 calc R
C55 C -1.1632(5) -0.0393(6) 0.2177(3) 0.129(3) Uani 1 1 d .
H55A H -1.1752 -0.1081 0.2248 0.194 Uiso 1 1 calc R
H55B H -1.0902 -0.0102 0.2191 0.194 Uiso 1 1 calc R
H55C H -1.2030 -0.0435 0.1797 0.194 Uiso 1 1 calc R
C56 C -1.1320(4) 0.0440(4) 0.3246(2) 0.0855(18) Uani 1 1 d .
C57 C -1.1007(3) -0.0361(4) 0.3471(3) 0.095(2) Uani 1 1 d .
H57 H -1.1103 -0.1022 0.3239 0.115 Uiso 1 1 calc R
C58 C -1.0555(4) -0.0079(5) 0.4056(3) 0.107(2) Uani 1 1 d .
H58 H -1.0289 -0.0479 0.4282 0.128 Uiso 1 1 calc R
C59 C -1.0588(4) 0.0970(5) 0.4237(3) 0.113(2) Uani 1 1 d .
H59 H -1.0337 0.1388 0.4616 0.136 Uiso 1 1 calc R
C60 C -1.1065(3) 0.1279(5) 0.3749(2) 0.103(2) Uani 1 1 d .
H60 H -1.1189 0.1923 0.3758 0.124 Uiso 1 1 calc R
C61 C -0.7593(3) 0.5106(4) 0.4426(2) 0.0893(19) Uani 1 1 d .
C62 C -0.6936(5) 0.5321(5) 0.3916(3) 0.121(3) Uani 1 1 d .
H62 H -0.6977 0.4648 0.3567 0.145 Uiso 1 1 calc R
C63 C -0.8240(4) 0.3974(4) 0.4409(2) 0.0897(19) Uani 1 1 d .
C64 C -0.7807(6) 0.3542(6) 0.4913(3) 0.132(3) Uani 1 1 d .
H64A H -0.8249 0.2851 0.4884 0.197 Uiso 1 1 calc R
H64B H -0.7789 0.3990 0.5280 0.197 Uiso 1 1 calc R
H64C H -0.7114 0.3513 0.4892 0.197 Uiso 1 1 calc R
C65 C -0.9368(4) 0.3936(6) 0.4445(3) 0.129(3) Uani 1 1 d .
H65A H -0.9755 0.3235 0.4438 0.194 Uiso 1 1 calc R
H65B H -0.9686 0.4149 0.4117 0.194 Uiso 1 1 calc R
H65C H -0.9369 0.4399 0.4802 0.194 Uiso 1 1 calc R
C66 C -0.8262(3) 0.3223(4) 0.3840(2) 0.0791(16) Uani 1 1 d .
C67 C -0.7437(4) 0.2794(4) 0.3720(2) 0.0930(19) Uani 1 1 d .
H67 H -0.6829 0.2867 0.3988 0.112 Uiso 1 1 calc R
C68 C -0.7692(4) 0.2258(4) 0.3146(3) 0.100(2) Uani 1 1 d .
H68 H -0.7301 0.1876 0.2965 0.121 Uiso 1 1 calc R
C69 C -0.8635(5) 0.2374(4) 0.2872(2) 0.105(2) Uani 1 1 d .
H69 H -0.8973 0.2100 0.2481 0.126 Uiso 1 1 calc R
C70 C -0.8968(4) 0.2983(4) 0.3303(2) 0.0820(16) Uani 1 1 d .
H70 H -0.9568 0.3195 0.3241 0.098 Uiso 1 1 calc R
C71 C -0.9074(6) -0.1351(7) 0.2961(4) 0.157(4) Uani 1 1 d .
H71A H -0.8589 -0.1369 0.3303 0.189 Uiso 1 1 calc R
H71B H -0.9776 -0.1589 0.3025 0.189 Uiso 1 1 calc R
C72 C -0.8973(7) -0.2020(6) 0.2472(3) 0.178(4) Uani 1 1 d .
H72A H -0.9628 -0.2561 0.2298 0.214 Uiso 1 1 calc R
H72B H -0.8441 -0.2352 0.2580 0.214 Uiso 1 1 calc R
C73 C -0.8670(7) -0.1375(7) 0.2049(3) 0.162(4) Uani 1 1 d .
H73A H -0.8035 -0.1464 0.1936 0.194 Uiso 1 1 calc R
H73B H -0.9221 -0.1569 0.1700 0.194 Uiso 1 1 calc R
C74 C -0.8504(6) -0.0294(7) 0.2364(3) 0.151(4) Uani 1 1 d .
H74A H -0.7767 0.0085 0.2453 0.182 Uiso 1 1 calc R
H74B H -0.8877 0.0052 0.2122 0.182 Uiso 1 1 calc R
C81 C -0.7973(5) 0.0473(6) 0.4788(3) 0.127(3) Uani 1 1 d .
H81A H -0.8486 -0.0193 0.4750 0.153 Uiso 1 1 calc R
H81B H -0.8182 0.1018 0.5022 0.153 Uiso 1 1 calc R
C82 C -0.6956(5) 0.0456(8) 0.5069(4) 0.174(4) Uani 1 1 d .
H82A H -0.6606 0.1105 0.5360 0.209 Uiso 1 1 calc R
H82B H -0.7023 -0.0117 0.5263 0.209 Uiso 1 1 calc R
C83 C -0.6366(5) 0.0325(6) 0.4624(3) 0.139(3) Uani 1 1 d .
H83A H -0.5652 0.0772 0.4761 0.167 Uiso 1 1 calc R
H83B H -0.6360 -0.0396 0.4513 0.167 Uiso 1 1 calc R
C84 C -0.6880(4) 0.0613(7) 0.4154(4) 0.182(3) Uani 1 1 d .
H84A H -0.6956 0.0106 0.3792 0.219 Uiso 1 1 calc R
H84B H -0.6474 0.1290 0.4121 0.219 Uiso 1 1 calc R
C1 C -0.7509(4) -1.0796(5) -0.0040(2) 0.094(2) Uani 1 1 d .
C2 C -0.7791(4) -1.1248(5) 0.0528(3) 0.111(2) Uani 1 1 d .
H2 H -0.7702 -1.0675 0.0939 0.133 Uiso 1 1 calc R
B3 B -0.8781(5) -1.1422(7) -0.0006(4) 0.117(3) Uani 1 1 d .
H3 H -0.9382 -1.1018 0.0034 0.140 Uiso 1 1 calc R
B4 B -0.8281(7) -1.1677(8) -0.0682(4) 0.148(4) Uani 1 1 d .
H4 H -0.8543 -1.1457 -0.1089 0.178 Uiso 1 1 calc R
B5 B -0.7032(7) -1.1649(5) -0.0434(3) 0.167(4) Uani 1 1 d D
H5 H -0.6464 -1.1395 -0.0699 0.201 Uiso 1 1 calc R
B6 B -0.6706(6) -1.1348(5) 0.0321(5) 0.161(5) Uani 1 1 d D
H6 H -0.5916 -1.0898 0.0572 0.193 Uiso 1 1 calc R
B7 B -0.7505(6) -1.2362(7) 0.0581(4) 0.134(4) Uani 1 1 d .
H7A H -0.7267 -1.2581 0.0993 0.161 Uiso 1 1 calc R
B8 B -0.6948(7) -1.2590(5) -0.0062(3) 0.195(6) Uani 1 1 d D
H8A H -0.6317 -1.2960 -0.0077 0.234 Uiso 1 1 calc R
B9 B -0.7932(5) -1.2830(9) -0.0649(3) 0.181(6) Uani 1 1 d D
H9A H -0.7972 -1.3402 -0.1051 0.217 Uiso 1 1 calc R
B10 B -0.9053(5) -1.2686(9) -0.0429(3) 0.172(5) Uani 1 1 d D
H10A H -0.9833 -1.3130 -0.0697 0.207 Uiso 1 1 calc R
B11 B -0.8774(5) -1.2385(6) 0.0335(4) 0.116(3) Uani 1 1 d .
H11 H -0.9380 -1.2621 0.0581 0.139 Uiso 1 1 calc R
B12 B -0.8249(9) -1.3282(8) -0.0023(5) 0.163(5) Uani 1 1 d .
H12A H -0.8487 -1.4111 -0.0008 0.196 Uiso 1 1 calc R
C11 C -0.3405(3) -0.5439(4) 0.2681(2) 0.0797(16) Uani 1 1 d .
C12 C -0.2778(4) -0.4826(5) 0.2241(2) 0.106(2) Uani 1 1 d .
H12 H -0.3183 -0.4861 0.1796 0.127 Uiso 1 1 calc R
B13 B -0.3089(5) -0.4121(4) 0.2803(3) 0.092(2) Uani 1 1 d .
H13 H -0.3681 -0.3704 0.2749 0.110 Uiso 1 1 calc R
B14 B -0.2910(5) -0.4724(5) 0.3383(3) 0.088(2) Uani 1 1 d .
H14 H -0.3373 -0.4696 0.3723 0.106 Uiso 1 1 calc R
B15 B -0.2547(5) -0.5864(6) 0.3126(3) 0.101(2) Uani 1 1 d .
H15 H -0.2766 -0.6565 0.3300 0.121 Uiso 1 1 calc R
B16 B -0.2496(4) -0.5918(6) 0.2365(3) 0.101(2) Uani 1 1 d .
H16 H -0.2707 -0.6665 0.2038 0.122 Uiso 1 1 calc R
B17 B -0.1520(4) -0.4837(6) 0.2327(3) 0.100(2) Uani 1 1 d .
H17A H -0.1083 -0.4879 0.1975 0.120 Uiso 1 1 calc R
B18 B -0.1898(5) -0.3688(6) 0.2625(3) 0.103(3) Uani 1 1 d .
H18A H -0.1694 -0.2971 0.2464 0.123 Uiso 1 1 calc R
B19 B -0.1943(5) -0.3637(6) 0.3353(3) 0.108(3) Uani 1 1 d .
H19A H -0.1769 -0.2894 0.3680 0.129 Uiso 1 1 calc R
B20 B -0.1582(5) -0.4687(6) 0.3530(3) 0.103(3) Uani 1 1 d .
H20A H -0.1157 -0.4638 0.3973 0.123 Uiso 1 1 calc R
B21 B -0.1303(4) -0.5450(5) 0.2893(3) 0.098(2) Uani 1 1 d .
H21 H -0.0720 -0.5883 0.2914 0.118 Uiso 1 1 calc R
B22 B -0.0955(5) -0.4035(6) 0.3070(3) 0.110(3) Uani 1 1 d .
H22 H -0.0136 -0.3547 0.3207 0.132 Uiso 1 1 calc R
B53 B -1.3581(6) -0.1410(6) 0.2697(4) 0.120(3) Uani 1 1 d .
H53 H -1.3070 -0.1922 0.2682 0.144 Uiso 1 1 calc R
B54 B -1.4043(5) -0.0958(7) 0.2071(4) 0.127(3) Uani 1 1 d .
H54 H -1.3859 -0.1168 0.1639 0.152 Uiso 1 1 calc R
B55 B -1.4132(5) 0.0240(6) 0.2322(4) 0.114(3) Uani 1 1 d .
H55 H -1.4010 0.0823 0.2056 0.137 Uiso 1 1 calc R
B56 B -1.3737(5) 0.0601(6) 0.3083(4) 0.116(3) Uani 1 1 d .
H56 H -1.3337 0.1419 0.3318 0.139 Uiso 1 1 calc R
B57 B -1.4907(6) -0.1887(6) 0.2366(5) 0.133(4) Uani 1 1 d .
H57A H -1.5285 -0.2709 0.2131 0.160 Uiso 1 1 calc R
B58 B -1.5254(6) -0.0846(7) 0.2140(4) 0.139(4) Uani 1 1 d .
H58A H -1.5874 -0.0995 0.1750 0.167 Uiso 1 1 calc R
B59 B -1.5081(5) 0.0154(6) 0.2790(4) 0.124(3) Uani 1 1 d .
H59A H -1.5578 0.0676 0.2834 0.149 Uiso 1 1 calc R
B60 B -1.4592(5) -0.0293(7) 0.3376(4) 0.124(3) Uani 1 1 d .
H60A H -1.4754 -0.0065 0.3813 0.149 Uiso 1 1 calc R
B61 B -1.4469(5) -0.1508(6) 0.3137(4) 0.130(3) Uani 1 1 d .
H61 H -1.4552 -0.2085 0.3408 0.156 Uiso 1 1 calc R
B62 B -1.5547(6) -0.1128(7) 0.2801(5) 0.153(4) Uani 1 1 d .
H62A H -1.6356 -0.1445 0.2842 0.184 Uiso 1 1 calc R
B63 B -0.6262(5) 0.5376(8) 0.4571(5) 0.150(4) Uani 1 1 d .
H63 H -0.5861 0.4804 0.4677 0.180 Uiso 1 1 calc R
B64 B -0.6858(7) 0.6006(6) 0.5050(4) 0.126(4) Uani 1 1 d .
H64 H -0.6848 0.5855 0.5489 0.152 Uiso 1 1 calc R
B65 B -0.7975(6) 0.6215(6) 0.4620(4) 0.128(3) Uani 1 1 d .
H65 H -0.8703 0.6210 0.4770 0.154 Uiso 1 1 calc R
B66 B -0.7975(6) 0.5740(7) 0.3910(4) 0.149(4) Uani 1 1 d .
H66 H -0.8705 0.5387 0.3576 0.179 Uiso 1 1 calc R
B67 B -0.6878(8) 0.6471(7) 0.3762(4) 0.143(4) Uani 1 1 d .
H67A H -0.6867 0.6633 0.3327 0.172 Uiso 1 1 calc R
B68 B -0.5814(6) 0.6279(7) 0.4134(5) 0.152(4) Uani 1 1 d .
H68A H -0.5117 0.6309 0.3948 0.183 Uiso 1 1 calc R
B69 B -0.5787(6) 0.6726(7) 0.4882(4) 0.141(4) Uani 1 1 d .
H69A H -0.5043 0.7056 0.5205 0.169 Uiso 1 1 calc R
B70 B -0.6786(7) 0.7223(8) 0.4932(4) 0.143(4) Uani 1 1 d .
H70A H -0.6725 0.7887 0.5293 0.172 Uiso 1 1 calc R
B71 B -0.7519(6) 0.7033(7) 0.4201(5) 0.152(4) Uani 1 1 d .
H71 H -0.7943 0.7568 0.4064 0.182 Uiso 1 1 calc R
B72 B -0.6179(6) 0.7349(7) 0.4397(4) 0.133(4) Uani 1 1 d .
H72 H -0.5691 0.8136 0.4406 0.159 Uiso 1 1 calc R

loop_
_atom_site_aniso_label
_atom_site_aniso_U_11
_atom_site_aniso_U_22
_atom_site_aniso_U_33
_atom_site_aniso_U_23
_atom_site_aniso_U_13
_atom_site_aniso_U_12
Yb1 0.06550(9) 0.09223(15) 0.09459(14) 0.02781(11) 0.00887(9) 0.01806(9)
Yb2 0.06378(9) 0.08000(14) 0.08602(12) 0.02044(10) 0.00768(9) 0.01160(8)
O1 0.0812(19) 0.135(3) 0.105(2) 0.0521(19) -0.0080(17) 0.0059(19)
O2 0.0960(17) 0.098(2) 0.132(3) 0.031(2) 0.0371(17) 0.0424(15)
O3 0.104(2) 0.089(3) 0.115(2) 0.027(2) 0.0276(19) 0.0032(19)
O4 0.0813(17) 0.143(3) 0.109(2) 0.0606(18) 0.0144(16) 0.0406(16)
C3 0.138(4) 0.110(5) 0.107(3) 0.031(3) 0.050(3) 0.032(3)
C4 0.163(5) 0.164(8) 0.296(8) 0.011(7) 0.140(4) -0.012(5)
C5 0.444(13) 0.350(12) 0.093(5) 0.058(6) 0.036(7) 0.238(9)
C6 0.079(2) 0.090(3) 0.080(3) 0.029(2) 0.008(2) 0.012(2)
C7 0.060(2) 0.106(4) 0.137(4) 0.041(3) -0.014(3) -0.003(2)
C8 0.119(3) 0.102(5) 0.143(4) 0.002(4) 0.072(3) 0.009(3)
C9 0.190(6) 0.085(4) 0.086(3) 0.040(3) 0.038(3) 0.002(4)
C10 0.097(3) 0.083(3) 0.091(3) 0.014(3) 0.016(2) 0.021(2)
C13 0.074(2) 0.080(3) 0.096(3) 0.018(3) -0.001(2) 0.011(2)
C14 0.116(4) 0.086(4) 0.125(4) 0.041(3) -0.009(3) 0.008(3)
C15 0.080(3) 0.145(5) 0.085(3) 0.023(3) 0.022(2) 0.030(3)
C16 0.070(2) 0.057(3) 0.110(3) 0.028(2) -0.004(2) 0.0015(18)
C17 0.078(2) 0.076(3) 0.085(3) -0.008(2) 0.006(2) 0.019(2)
C18 0.069(2) 0.176(5) 0.079(3) 0.044(3) 0.006(2) 0.023(3)
C19 0.061(2) 0.094(3) 0.187(5) 0.069(3) 0.005(3) 0.006(2)
C20 0.0790(18) 0.113(3) 0.076(2) 0.040(2) 0.0196(17) 0.0546(16)
C31 0.077(3) 0.195(6) 0.141(5) 0.066(4) -0.006(3) 0.036(3)
C32 0.145(6) 0.272(10) 0.160(6) 0.106(6) -0.025(5) 0.016(6)
C33 0.100(4) 0.286(10) 0.128(5) 0.089(5) -0.007(4) -0.017(5)
C34 0.084(3) 0.329(8) 0.133(4) 0.136(4) 0.005(3) -0.025(4)
C41 0.151(4) 0.097(4) 0.192(6) 0.046(4) 0.056(4) 0.068(3)
C42 0.360(9) 0.180(8) 0.240(10) 0.083(7) 0.128(8) 0.172(6)
C43 0.266(8) 0.115(7) 0.226(7) 0.047(6) 0.137(6) 0.055(6)
C44 0.181(4) 0.098(4) 0.138(4) 0.033(3) 0.084(3) 0.076(3)
C51 0.074(2) 0.073(3) 0.105(3) 0.029(2) -0.002(2) 0.0136(19)
C52 0.069(3) 0.118(4) 0.151(4) 0.068(3) 0.000(3) 0.008(2)
C53 0.074(2) 0.082(3) 0.121(4) 0.030(3) 0.000(3) 0.014(2)
C54 0.090(3) 0.123(4) 0.132(4) 0.060(3) -0.002(3) 0.009(3)
C55 0.103(4) 0.138(6) 0.115(4) 0.005(4) -0.011(3) 0.017(4)
C56 0.082(2) 0.088(3) 0.078(3) 0.008(2) 0.007(2) 0.025(2)
C57 0.068(2) 0.085(3) 0.126(4) 0.024(3) 0.005(2) 0.019(2)
C58 0.064(2) 0.105(4) 0.132(4) 0.039(3) -0.004(3) -0.002(2)
C59 0.065(2) 0.141(5) 0.126(4) 0.047(3) 0.013(3) 0.010(3)
C60 0.061(2) 0.122(4) 0.109(4) 0.014(3) 0.012(2) 0.007(2)
C61 0.068(2) 0.089(3) 0.096(3) 0.017(3) 0.004(2) 0.009(2)
C62 0.110(3) 0.098(4) 0.130(4) 0.008(4) 0.040(3) -0.007(3)
C63 0.072(2) 0.093(4) 0.087(3) 0.000(3) 0.006(2) 0.016(2)
C64 0.152(5) 0.125(5) 0.094(4) 0.039(3) -0.006(4) 0.010(4)
C65 0.072(3) 0.145(6) 0.146(5) -0.006(4) 0.029(3) 0.014(3)
C66 0.063(2) 0.067(3) 0.094(3) 0.015(2) 0.000(2) 0.0098(17)
C67 0.072(2) 0.090(3) 0.105(3) 0.031(3) 0.011(2) 0.000(2)
C68 0.102(3) 0.068(3) 0.118(4) 0.007(3) 0.030(3) 0.010(2)
C69 0.143(4) 0.087(4) 0.067(2) 0.030(2) 0.020(3) -0.004(3)
C70 0.089(2) 0.057(3) 0.100(3) 0.027(2) 0.011(2) 0.0227(18)
C71 0.183(6) 0.137(7) 0.169(6) 0.045(5) 0.077(5) 0.047(5)
C72 0.284(8) 0.080(5) 0.157(6) -0.011(4) 0.100(5) 0.025(5)
C73 0.187(6) 0.151(7) 0.122(5) -0.016(5) 0.053(4) 0.029(5)
C74 0.190(6) 0.136(7) 0.117(4) 0.007(4) 0.068(4) 0.023(5)
C81 0.112(4) 0.169(5) 0.107(4) 0.045(4) 0.006(3) 0.052(3)
C82 0.140(5) 0.223(8) 0.148(6) 0.030(6) -0.024(4) 0.077(4)
C83 0.088(3) 0.163(6) 0.169(6) 0.054(5) 0.011(4) 0.042(3)
C84 0.084(3) 0.317(7) 0.190(6) 0.118(5) 0.025(3) 0.095(3)
C1 0.074(2) 0.120(4) 0.072(3) 0.008(3) 0.015(2) 0.015(2)
C2 0.076(3) 0.119(5) 0.110(4) 0.014(4) 0.008(3) -0.002(3)
B3 0.074(3) 0.118(6) 0.144(6) 0.026(5) 0.016(4) 0.011(3)
B4 0.136(6) 0.147(8) 0.122(6) 0.020(6) -0.005(5) 0.001(6)
B5 0.188(5) 0.096(6) 0.216(6) -0.015(5) 0.131(4) 0.022(4)
B6 0.080(4) 0.136(7) 0.274(11) 0.071(7) 0.033(5) 0.033(4)
B7 0.109(5) 0.125(7) 0.159(7) 0.037(6) 0.028(5) 0.016(4)
B8 0.181(7) 0.118(8) 0.281(13) -0.006(8) 0.090(7) 0.050(6)
B9 0.201(9) 0.165(10) 0.132(7) -0.001(7) 0.048(6) -0.005(8)
B10 0.127(5) 0.245(11) 0.070(4) 0.003(5) 0.015(4) -0.049(6)
B11 0.082(3) 0.098(5) 0.134(5) -0.021(4) 0.024(3) 0.001(3)
B12 0.222(8) 0.098(7) 0.185(7) 0.047(6) 0.091(6) 0.037(6)
C11 0.070(2) 0.065(3) 0.092(3) 0.011(2) 0.005(2) 0.0130(18)
C12 0.064(2) 0.125(4) 0.118(3) 0.066(3) -0.002(2) -0.002(2)
B13 0.094(3) 0.053(3) 0.123(4) 0.036(3) 0.006(3) 0.012(2)
B14 0.095(3) 0.082(4) 0.079(3) 0.019(3) 0.000(3) 0.022(3)
B15 0.086(3) 0.114(4) 0.107(4) 0.040(3) 0.006(3) 0.035(3)
B16 0.085(3) 0.111(4) 0.104(4) 0.025(3) -0.008(3) 0.038(3)
B17 0.056(2) 0.144(5) 0.090(4) 0.018(4) 0.007(2) 0.026(3)
B18 0.091(3) 0.087(4) 0.123(5) 0.031(3) -0.001(3) 0.022(3)
B19 0.094(3) 0.084(4) 0.123(5) 0.013(4) -0.018(3) 0.021(3)
B20 0.116(4) 0.095(4) 0.086(4) 0.023(3) -0.002(3) 0.025(3)
B21 0.079(3) 0.080(4) 0.121(5) 0.007(3) -0.010(3) 0.029(2)
B22 0.085(3) 0.109(5) 0.118(5) 0.022(4) -0.011(3) 0.022(3)
B53 0.091(4) 0.082(4) 0.176(7) 0.047(4) 0.006(4) 0.008(3)
B54 0.082(4) 0.128(6) 0.139(6) 0.020(5) -0.004(4) 0.002(4)
B55 0.094(3) 0.099(4) 0.135(5) 0.039(4) -0.020(3) 0.022(3)
B56 0.081(3) 0.077(4) 0.180(7) 0.041(4) 0.016(4) 0.006(3)
B57 0.103(4) 0.075(5) 0.182(8) 0.014(5) -0.010(5) -0.005(4)
B58 0.092(4) 0.122(6) 0.168(7) 0.040(5) -0.027(4) -0.001(4)
B59 0.071(3) 0.109(5) 0.192(7) 0.053(5) 0.012(4) 0.025(3)
B60 0.074(3) 0.149(6) 0.145(6) 0.054(5) 0.009(4) 0.020(3)
B61 0.075(3) 0.112(5) 0.202(7) 0.076(4) 0.001(4) 0.014(3)
B62 0.074(3) 0.110(6) 0.247(10) 0.048(6) -0.024(5) 0.008(3)
B63 0.063(3) 0.141(7) 0.208(9) 0.030(6) -0.024(4) 0.003(4)
B64 0.193(7) 0.053(4) 0.099(5) 0.007(3) 0.011(5) -0.004(4)
B65 0.128(4) 0.074(4) 0.170(7) -0.010(4) 0.027(5) 0.039(3)
B66 0.108(5) 0.128(6) 0.179(7) 0.050(5) -0.041(5) 0.012(4)
B67 0.191(8) 0.085(5) 0.132(6) 0.035(4) 0.010(6) 0.009(5)
B68 0.106(4) 0.097(5) 0.228(9) 0.034(6) 0.047(5) -0.020(4)
B69 0.083(4) 0.109(6) 0.173(7) 0.009(5) -0.036(4) -0.017(4)
B70 0.144(6) 0.139(8) 0.119(6) 0.017(5) 0.029(5) 0.004(6)
B71 0.088(4) 0.108(6) 0.235(10) 0.037(6) -0.013(5) 0.018(4)
B72 0.090(4) 0.097(5) 0.174(7) 0.029(5) -0.004(5) -0.015(4)

loop_
_atom_type_symbol
_atom_type_description
_atom_type_scat_dispersion_real
_atom_type_scat_dispersion_imag
_atom_type_scat_source
C C 0.0033 0.0016 'International Tables Vol C Tables 4.2.6.8 and 6.1.1.4'
H H 0.0000 0.0000 'International Tables Vol C Tables 4.2.6.8 and 6.1.1.4'
B B 0.0013 0.0007 'International Tables Vol C Tables 4.2.6.8 and 6.1.1.4'
O O 0.0106 0.0060 'International Tables Vol C Tables 4.2.6.8 and 6.1.1.4'
Yb Yb -0.3850 5.5486 'International Tables Vol C Tables 4.2.6.8 and 6.1.1.4'

loop_
_geom_angle_atom_site_label_1
_geom_angle_atom_site_label_2
_geom_angle_atom_site_label_3
_geom_angle
O2 Yb1 O1 90.00(14)
O2 Yb1 C19 90.17(14)
O1 Yb1 C19 82.57(14)
O2 Yb1 C18 120.81(14)
O1 Yb1 C18 83.28(13)
C19 Yb1 C18 30.64(16)
O2 Yb1 C8 82.22(16)
O1 Yb1 C8 108.83(14)
C19 Yb1 C8 166.17(16)
C18 Yb1 C8 154.71(18)
O2 Yb1 C9 98.61(16)
O1 Yb1 C9 134.07(13)
C19 Yb1 C9 141.84(15)
C18 Yb1 C9 127.06(18)
C8 Yb1 C9 30.40(16)
O2 Yb1 C10 126.60(15)
O1 Yb1 C10 120.85(13)
C19 Yb1 C10 132.62(15)
C18 Yb1 C10 106.28(16)
C8 Yb1 C10 48.43(17)
C9 Yb1 C10 28.35(16)
O2 Yb1 C20 79.82(12)
O1 Yb1 C20 108.98(13)
C19 Yb1 C20 28.53(14)
C18 Yb1 C20 48.57(13)
C8 Yb1 C20 137.84(14)
C9 Yb1 C20 116.94(13)
C10 Yb1 C20 120.83(13)
O2 Yb1 C17 127.35(12)
O1 Yb1 C17 111.85(13)
C19 Yb1 C17 49.44(15)
C18 Yb1 C17 30.13(15)
C8 Yb1 C17 128.32(17)
C9 Yb1 C17 98.27(16)
C10 Yb1 C17 83.19(14)
C20 Yb1 C17 48.22(13)
O2 Yb1 C7 99.92(14)
O1 Yb1 C7 85.99(14)
C19 Yb1 C7 164.75(16)
C18 Yb1 C7 137.70(15)
C8 Yb1 C7 29.01(15)
C9 Yb1 C7 48.11(15)
C10 Yb1 C7 47.64(15)
C20 Yb1 C7 165.01(15)
C17 Yb1 C7 127.71(15)
O2 Yb1 C6 128.94(12)
O1 Yb1 C6 92.30(13)
C19 Yb1 C6 140.67(15)
C18 Yb1 C6 110.10(15)
C8 Yb1 C6 49.04(15)
C9 Yb1 C6 48.09(14)
C10 Yb1 C6 28.93(12)
C20 Yb1 C6 145.04(13)
C17 Yb1 C6 98.59(13)
C7 Yb1 C6 29.70(14)
O2 Yb1 C16 99.46(12)
O1 Yb1 C16 129.03(13)
C19 Yb1 C16 47.78(15)
C18 Yb1 C16 48.97(14)
C8 Yb1 C16 122.02(15)
C9 Yb1 C16 94.07(14)
C10 Yb1 C16 92.76(13)
C20 Yb1 C16 28.23(13)
C17 Yb1 C16 29.84(13)
C7 Yb1 C16 139.62(15)
C6 Yb1 C16 117.45(13)
O4 Yb2 O3 82.72(14)
O4 Yb2 C68 94.13(16)
O3 Yb2 C68 82.15(16)
O4 Yb2 C69 124.48(16)
O3 Yb2 C69 89.60(17)
C68 Yb2 C69 30.47(19)
O4 Yb2 C59 94.90(17)
O3 Yb2 C59 128.06(17)
C68 Yb2 C59 149.3(2)
C69 Yb2 C59 130.3(2)
O4 Yb2 C58 83.16(15)
O3 Yb2 C58 98.40(17)
C68 Yb2 C58 177.12(17)
C69 Yb2 C58 152.13(19)
C59 Yb2 C58 30.7(2)
O4 Yb2 C57 105.16(16)
O3 Yb2 C57 82.43(15)
C68 Yb2 C57 153.48(17)
C69 Yb2 C57 128.23(17)
C59 Yb2 C57 47.97(17)
C58 Yb2 C57 29.18(17)
O4 Yb2 C70 127.06(13)
O3 Yb2 C70 119.45(15)
C68 Yb2 C70 49.30(18)
C69 Yb2 C70 30.08(18)
C59 Yb2 C70 103.2(2)
C58 Yb2 C70 132.00(18)
C57 Yb2 C70 123.91(16)
O4 Yb2 C66 98.76(14)
O3 Yb2 C66 131.84(14)
C68 Yb2 C66 49.68(17)
C69 Yb2 C66 49.98(15)
C59 Yb2 C66 99.93(18)
C58 Yb2 C66 129.69(17)
C57 Yb2 C66 140.72(16)
C70 Yb2 C66 29.63(14)
O4 Yb2 C67 80.30(15)
O3 Yb2 C67 105.71(15)
C68 Yb2 C67 29.24(16)
C69 Yb2 C67 49.23(16)
C59 Yb2 C67 125.11(18)
C58 Yb2 C67 148.58(17)
C57 Yb2 C67 170.89(18)
C70 Yb2 C67 48.64(16)
C66 Yb2 C67 30.17(16)
O4 Yb2 C60 125.09(16)
O3 Yb2 C60 125.71(14)
C68 Yb2 C60 131.4(2)
C69 Yb2 C60 103.7(2)
C59 Yb2 C60 30.21(19)
C58 Yb2 C60 50.4(2)
C57 Yb2 C60 47.99(19)
C70 Yb2 C60 82.52(19)
C66 Yb2 C60 92.75(17)
C67 Yb2 C60 122.91(19)
O4 Yb2 C56 133.42(15)
O3 Yb2 C56 96.35(14)
C68 Yb2 C56 132.08(18)
C69 Yb2 C56 102.03(18)
C59 Yb2 C56 49.85(16)
C58 Yb2 C56 50.73(17)
C57 Yb2 C56 30.00(18)
C70 Yb2 C56 93.96(16)
C66 Yb2 C56 114.74(16)
C67 Yb2 C56 142.35(18)
C60 Yb2 C56 29.67(15)
C34 O1 C31 109.6(5)
C34 O1 Yb1 129.7(3)
C31 O1 Yb1 120.5(4)
C44 O2 C41 110.1(5)
C44 O2 Yb1 127.2(4)
C41 O2 Yb1 121.5(4)
C74 O3 C71 106.2(6)
C74 O3 Yb2 130.3(4)
C71 O3 Yb2 123.5(4)
C81 O4 C84 106.3(5)
C81 O4 Yb2 129.6(4)
C84 O4 Yb2 124.0(4)
C6 C3 C4 114.1(5)
C6 C3 C1 113.5(5)
C4 C3 C1 111.5(7)
C6 C3 C5 108.1(7)
C4 C3 C5 101.5(7)
C1 C3 C5 107.1(6)
C10 C6 C7 104.6(4)
C10 C6 C3 126.7(5)
C7 C6 C3 128.1(4)
C10 C6 Yb1 72.5(3)
C7 C6 Yb1 74.6(3)
C3 C6 Yb1 124.6(4)
C8 C7 C6 109.0(4)
C8 C7 Yb1 72.4(3)
C6 C7 Yb1 75.7(2)
C7 C8 C9 106.4(5)
C7 C8 Yb1 78.6(3)
C9 C8 Yb1 74.7(3)
C10 C9 C8 108.2(4)
C10 C9 Yb1 76.4(3)
C8 C9 Yb1 74.9(3)
C9 C10 C6 111.8(5)
C9 C10 Yb1 75.2(4)
C6 C10 Yb1 78.6(3)
C14 C13 C15 108.5(5)
C14 C13 C16 110.6(4)
C15 C13 C16 110.2(4)
C14 C13 C11 109.5(5)
C15 C13 C11 111.7(4)
C16 C13 C11 106.3(4)
C20 C16 C17 106.6(4)
C20 C16 C13 126.3(4)
C17 C16 C13 126.2(4)
C20 C16 Yb1 72.6(2)
C17 C16 Yb1 72.1(2)
C13 C16 Yb1 128.8(3)
C18 C17 C16 106.9(4)
C18 C17 Yb1 72.9(3)
C16 C17 Yb1 78.1(3)
C17 C18 C19 106.2(4)
C17 C18 Yb1 77.0(3)
C19 C18 Yb1 73.5(3)
C20 C19 C18 108.7(5)
C20 C19 Yb1 79.0(3)
C18 C19 Yb1 75.8(3)
C19 C20 C16 111.5(4)
C19 C20 Yb1 72.5(2)
C16 C20 Yb1 79.2(2)
C32 C31 O1 104.5(6)
C31 C32 C33 111.3(7)
C32 C33 C34 104.7(7)
O1 C34 C33 108.9(5)
O2 C41 C42 109.9(7)
C43 C42 C41 99.0(8)
C44 C43 C42 112.8(9)
C43 C44 O2 107.7(7)
C53 C51 B55 125.6(5)
C53 C51 B54 125.6(5)
B55 C51 B54 59.4(4)
C53 C51 C52 118.9(4)
B55 C51 C52 106.2(5)
B54 C51 C52 106.7(5)
C53 C51 B56 118.0(4)
B55 C51 B56 61.6(4)
B54 C51 B56 110.0(5)
C52 C51 B56 59.2(4)
C53 C51 B53 118.6(5)
B55 C51 B53 110.6(4)
B54 C51 B53 63.8(5)
C52 C51 B53 57.2(4)
B56 C51 B53 108.6(5)
B60 C52 B61 63.7(5)
B60 C52 B53 116.3(5)
B61 C52 B53 63.8(5)
B60 C52 B56 65.0(5)
B61 C52 B56 117.9(5)
B53 C52 B56 114.4(6)
B60 C52 C51 115.0(5)
B61 C52 C51 115.3(5)
B53 C52 C51 62.0(4)
B56 C52 C51 61.2(4)
C56 C53 C54 110.2(4)
C56 C53 C51 111.6(5)
C54 C53 C51 110.7(5)
C56 C53 C55 108.7(5)
C54 C53 C55 105.6(5)
C51 C53 C55 109.9(4)
C57 C56 C60 103.2(5)
C57 C56 C53 127.8(5)
C60 C56 C53 127.4(6)
C57 C56 Yb2 72.6(3)
C60 C56 Yb2 74.3(3)
C53 C56 Yb2 127.9(4)
C58 C57 C56 114.7(5)
C58 C57 Yb2 74.8(3)
C56 C57 Yb2 77.4(3)
C57 C58 C59 103.9(6)
C57 C58 Yb2 76.1(4)
C59 C58 Yb2 74.1(3)
C58 C59 C60 109.5(5)
C58 C59 Yb2 75.3(4)
C60 C59 Yb2 77.7(4)
C56 C60 C59 108.6(6)
C56 C60 Yb2 76.0(3)
C59 C60 Yb2 72.1(3)
C63 C61 C62 120.0(5)
C63 C61 B63 117.1(6)
C62 C61 B63 59.2(5)
C63 C61 B64 124.5(5)
C62 C61 B64 105.1(4)
B63 C61 B64 60.4(5)
C63 C61 B66 120.5(4)
C62 C61 B66 58.8(5)
B63 C61 B66 109.6(6)
B64 C61 B66 109.6(5)
C63 C61 B65 125.2(5)
C62 C61 B65 105.0(5)
B63 C61 B65 111.9(5)
B64 C61 B65 63.4(5)
B66 C61 B65 59.0(5)
C61 C62 B66 62.9(5)
C61 C62 B63 62.6(4)
B66 C62 B63 115.9(6)
C61 C62 B67 112.8(6)
B66 C62 B67 61.6(6)
B63 C62 B67 115.0(6)
C61 C62 B68 115.7(6)
B66 C62 B68 113.5(6)
B63 C62 B68 65.8(6)
B67 C62 B68 60.6(6)
C65 C63 C66 108.4(4)
C65 C63 C64 106.9(5)
C66 C63 C64 106.9(5)
C65 C63 C61 110.5(5)
C66 C63 C61 110.4(4)
C64 C63 C61 113.5(4)
C70 C66 C67 105.7(4)
C70 C66 C63 127.6(5)
C67 C66 C63 125.6(4)
C70 C66 Yb2 74.3(3)
C67 C66 Yb2 75.1(3)
C63 C66 Yb2 125.1(4)
C68 C67 C66 108.6(5)
C68 C67 Yb2 71.8(3)
C66 C67 Yb2 74.7(3)
C67 C68 C69 109.3(5)
C67 C68 Yb2 79.0(3)
C69 C68 Yb2 75.1(3)
C68 C69 C70 106.6(4)
C68 C69 Yb2 74.4(4)
C70 C69 Yb2 77.1(3)
C66 C70 C69 109.7(5)
C66 C70 Yb2 76.0(3)
C69 C70 Yb2 72.8(3)
C72 C71 O3 111.4(7)
C71 C72 C73 107.2(7)
C74 C73 C72 104.9(6)
O3 C74 C73 109.1(7)
O4 C81 C82 108.2(6)
C83 C82 C81 107.7(7)
C84 C83 C82 104.8(7)
C83 C84 O4 109.5(7)
C3 C1 C2 115.8(5)
C3 C1 B5 127.4(5)
C2 C1 B5 107.4(5)
C3 C1 B6 118.0(4)
C2 C1 B6 59.5(5)
B5 C1 B6 61.7(5)
C3 C1 B4 125.3(6)
C2 C1 B4 109.4(5)
B5 C1 B4 59.3(5)
B6 C1 B4 110.7(6)
C3 C1 B3 118.4(5)
C2 C1 B3 57.6(4)
B5 C1 B3 109.4(5)
B6 C1 B3 107.8(6)
B4 C1 B3 64.1(5)
B3 C2 C1 64.2(4)
B3 C2 B6 115.0(6)
C1 C2 B6 61.6(5)
B3 C2 B7 112.9(5)
C1 C2 B7 115.5(6)
B6 C2 B7 65.3(5)
B3 C2 B11 60.0(5)
C1 C2 B11 112.6(5)
B6 C2 B11 114.1(5)
B7 C2 B11 61.3(5)
C2 B3 B11 61.9(5)
C2 B3 B10 107.0(6)
B11 B3 B10 61.6(5)
C2 B3 C1 58.2(4)
B11 B3 C1 109.3(5)
B10 B3 C1 104.9(5)
C2 B3 B4 105.0(6)
B11 B3 B4 109.7(7)
B10 B3 B4 58.8(5)
C1 B3 B4 58.0(4)
B5 B4 C1 58.4(4)
B5 B4 B10 105.3(7)
C1 B4 B10 103.6(6)
B5 B4 B9 58.3(5)
C1 B4 B9 102.9(6)
B10 B4 B9 58.7(5)
B5 B4 B3 103.8(6)
C1 B4 B3 57.8(4)
B10 B4 B3 57.4(5)
B9 B4 B3 102.4(7)
C1 B5 B9 109.4(6)
C1 B5 B4 62.4(5)
B9 B5 B4 62.9(6)
C1 B5 B8 107.7(6)
B9 B5 B8 59.9(5)
B4 B5 B8 112.5(6)
C1 B5 B6 59.5(4)
B9 B5 B6 107.0(6)
B4 B5 B6 111.4(7)
B8 B5 B6 58.9(4)
C2 B6 B8 107.2(5)
C2 B6 C1 59.0(4)
B8 B6 C1 108.0(6)
C2 B6 B5 104.8(6)
B8 B6 B5 59.9(5)
C1 B6 B5 58.9(5)
C2 B6 B7 58.1(5)
B8 B6 B7 62.9(5)
C1 B6 B7 107.5(5)
B5 B6 B7 109.1(5)
C2 B7 B12 106.1(7)
C2 B7 B11 59.8(5)
B12 B7 B11 60.6(6)
C2 B7 B6 56.6(5)
B12 B7 B6 106.3(8)
B11 B7 B6 106.0(7)
C2 B7 B8 100.3(6)
B12 B7 B8 61.5(6)
B11 B7 B8 106.9(6)
B6 B7 B8 55.6(5)
B6 B8 B9 108.4(7)
B6 B8 B5 61.1(5)
B9 B8 B5 59.5(5)
B6 B8 B12 106.6(7)
B9 B8 B12 61.4(5)
B5 B8 B12 108.3(7)
B6 B8 B7 61.5(5)
B9 B8 B7 106.2(6)
B5 B8 B7 109.0(6)
B12 B8 B7 55.9(5)
B8 B9 B5 60.7(4)
B8 B9 B10 110.6(6)
B5 B9 B10 107.3(8)
B8 B9 B4 109.7(6)
B5 B9 B4 58.8(6)
B10 B9 B4 60.8(6)
B8 B9 B12 62.3(5)
B5 B9 B12 109.9(6)
B10 B9 B12 61.0(6)
B4 B9 B12 110.8(7)
B3 B10 B9 108.6(6)
B3 B10 B11 57.2(5)
B9 B10 B11 107.3(5)
B3 B10 B4 63.7(6)
B9 B10 B4 60.5(6)
B11 B10 B4 110.2(6)
B3 B10 B12 105.1(5)
B9 B10 B12 61.1(6)
B11 B10 B12 58.4(5)
B4 B10 B12 110.7(6)
B3 B11 C2 58.1(4)
B3 B11 B12 111.3(7)
C2 B11 B12 104.2(6)
B3 B11 B7 109.2(6)
C2 B11 B7 58.9(4)
B12 B11 B7 59.1(5)
B3 B11 B10 61.3(6)
C2 B11 B10 104.0(6)
B12 B11 B10 62.0(6)
B7 B11 B10 108.7(6)
B7 B12 B11 60.3(5)
B7 B12 B9 107.5(7)
B11 B12 B9 105.6(8)
B7 B12 B10 107.8(8)
B11 B12 B10 59.5(6)
B9 B12 B10 57.9(5)
B7 B12 B8 62.6(5)
B11 B12 B8 107.6(6)
B9 B12 B8 56.2(5)
B10 B12 B8 103.3(7)
C13 C11 C12 118.8(4)
C13 C11 B13 117.7(4)
C12 C11 B13 59.8(4)
C13 C11 B14 122.8(4)
C12 C11 B14 108.6(4)
B13 C11 B14 62.0(4)
C13 C11 B15 122.2(4)
C12 C11 B15 109.3(4)
B13 C11 B15 113.1(4)
B14 C11 B15 62.3(4)
C13 C11 B16 117.5(4)
C12 C11 B16 59.5(4)
B13 C11 B16 111.3(4)
B14 C11 B16 113.1(4)
B15 C11 B16 62.9(4)
C11 C12 B13 61.0(3)
C11 C12 B18 110.8(4)
B13 C12 B18 61.6(4)
C11 C12 B17 112.7(5)
B13 C12 B17 116.5(4)
B18 C12 B17 65.4(4)
C11 C12 B16 62.6(4)
B13 C12 B16 114.9(5)
B18 C12 B16 115.3(4)
B17 C12 B16 61.9(4)
C12 B13 C11 59.2(3)
C12 B13 B18 59.6(4)
C11 B13 B18 107.8(5)
C12 B13 B14 106.0(5)
C11 B13 B14 59.3(3)
B18 B13 B14 107.9(5)
C12 B13 B19 105.4(5)
C11 B13 B19 105.9(5)
B18 B13 B19 59.8(4)
B14 B13 B19 59.2(4)
C11 B14 B19 106.5(5)
C11 B14 B13 58.7(3)
B19 B14 B13 60.6(4)
C11 B14 B20 105.4(5)
B19 B14 B20 59.1(4)
B13 B14 B20 106.7(5)
C11 B14 B15 59.6(3)
B19 B14 B15 108.8(5)
B13 B14 B15 108.2(5)
B20 B14 B15 60.3(4)
C11 B15 B14 58.1(4)
C11 B15 B20 103.6(5)
B14 B15 B20 59.6(4)
C11 B15 B16 58.8(4)
B14 B15 B16 106.4(5)
B20 B15 B16 105.4(5)
C11 B15 B21 104.2(5)
B14 B15 B21 107.8(5)
B20 B15 B21 60.3(4)
B16 B15 B21 58.0(4)
C12 B16 B17 59.1(4)
C12 B16 C11 57.9(4)
B17 B16 C11 106.8(5)
C12 B16 B21 104.6(4)
B17 B16 B21 59.3(4)
C11 B16 B21 106.8(4)
C12 B16 B15 104.3(5)
B17 B16 B15 108.9(4)
C11 B16 B15 58.3(4)
B21 B16 B15 61.9(4)
C12 B17 B16 59.0(4)
C12 B17 B21 106.1(5)
B16 B17 B21 61.3(4)
C12 B17 B18 57.2(3)
B16 B17 B18 106.4(5)
B21 B17 B18 107.1(5)
C12 B17 B22 102.0(5)
B16 B17 B22 108.0(5)
B21 B17 B22 61.0(4)
B18 B17 B22 57.2(4)
C12 B18 B13 58.8(3)
C12 B18 B19 105.7(5)
B13 B18 B19 61.1(4)
C12 B18 B22 105.6(5)
B13 B18 B22 109.5(6)
B19 B18 B22 60.4(4)
C12 B18 B17 57.4(3)
B13 B18 B17 107.5(5)
B19 B18 B17 109.1(6)
B22 B18 B17 61.5(4)
B20 B19 B14 61.5(4)
B20 B19 B18 107.5(6)
B14 B19 B18 108.2(4)
B20 B19 B22 59.6(5)
B14 B19 B22 109.6(5)
B18 B19 B22 60.2(4)
B20 B19 B13 108.3(5)
B14 B19 B13 60.2(4)
B18 B19 B13 59.1(4)
B22 B19 B13 107.8(5)
B19 B20 B22 60.9(5)
B19 B20 B14 59.4(4)
B22 B20 B14 109.0(5)
B19 B20 B15 109.0(5)
B22 B20 B15 111.1(5)
B14 B20 B15 60.1(4)
B19 B20 B21 109.9(5)
B22 B20 B21 61.4(4)
B14 B20 B21 109.3(4)
B15 B20 B21 61.6(4)
B17 B21 B16 59.3(4)
B17 B21 B22 61.9(4)
B16 B21 B22 107.1(5)
B17 B21 B20 106.4(5)
B16 B21 B20 105.3(5)
B22 B21 B20 56.8(4)
B17 B21 B15 107.5(4)
B16 B21 B15 60.1(4)
B22 B21 B15 104.5(5)
B20 B21 B15 58.1(4)
B20 B22 B18 106.8(5)
B20 B22 B19 59.5(5)
B18 B22 B19 59.5(4)
B20 B22 B21 61.9(4)
B18 B22 B21 107.3(4)
B19 B22 B21 109.2(5)
B20 B22 B17 106.6(5)
B18 B22 B17 61.4(4)
B19 B22 B17 108.3(4)
B21 B22 B17 57.1(4)
C52 B53 B61 57.3(4)
C52 B53 C51 60.8(4)
B61 B53 C51 109.0(6)
C52 B53 B57 105.0(6)
B61 B53 B57 61.6(5)
C51 B53 B57 107.9(6)
C52 B53 B54 104.5(6)
B61 B53 B54 110.0(6)
C51 B53 B54 57.3(4)
B57 B53 B54 61.6(5)
B55 B54 C51 60.1(4)
B55 B54 B58 62.6(5)
C51 B54 B58 108.6(6)
B55 B54 B53 107.2(6)
C51 B54 B53 58.9(4)
B58 B54 B53 105.3(7)
B55 B54 B57 109.4(7)
C51 B54 B57 106.1(6)
B58 B54 B57 59.3(5)
B53 B54 B57 57.8(5)
B54 B55 C51 60.5(4)
B54 B55 B56 109.8(6)
C51 B55 B56 60.4(4)
B54 B55 B58 60.0(5)
C51 B55 B58 106.9(6)
B56 B55 B58 107.5(6)
B54 B55 B59 108.6(6)
C51 B55 B59 106.2(6)
B56 B55 B59 58.6(4)
B58 B55 B59 60.2(5)
C52 B56 C51 59.7(4)
C52 B56 B55 103.8(5)
C51 B56 B55 58.0(4)
C52 B56 B59 101.9(5)
C51 B56 B59 108.0(5)
B55 B56 B59 63.1(5)
C52 B56 B60 55.7(4)
C51 B56 B60 106.1(5)
B55 B56 B60 108.3(5)
B59 B56 B60 58.6(5)
B58 B57 B53 106.3(5)
B58 B57 B61 107.5(6)
B53 B57 B61 58.3(5)
B58 B57 B62 59.7(6)
B53 B57 B62 106.0(6)
B61 B57 B62 60.3(5)
B58 B57 B54 57.6(5)
B53 B57 B54 60.7(5)
B61 B57 B54 106.7(5)
B62 B57 B54 105.3(6)
B54 B58 B57 63.2(6)
B54 B58 B55 57.4(5)
B57 B58 B55 108.4(6)
B54 B58 B62 111.1(7)
B57 B58 B62 61.5(6)
B55 B58 B62 107.8(6)
B54 B58 B59 107.8(5)
B57 B58 B59 107.2(7)
B55 B58 B59 61.8(4)
B62 B58 B59 57.1(5)
B62 B59 B60 60.1(5)
B62 B59 B56 109.7(6)
B60 B59 B56 61.6(5)
B62 B59 B58 60.5(6)
B60 B59 B58 106.8(6)
B56 B59 B58 105.5(6)
B62 B59 B55 107.5(6)
B60 B59 B55 106.9(5)
B56 B59 B55 58.3(4)
B58 B59 B55 58.0(4)
C52 B60 B61 57.7(4)
C52 B60 B62 106.1(6)
B61 B60 B62 63.2(5)
C52 B60 B59 105.6(6)
B61 B60 B59 110.2(6)
B62 B60 B59 59.3(5)
C52 B60 B56 59.3(4)
B61 B60 B56 108.2(6)
B62 B60 B56 107.5(7)
B59 B60 B56 59.8(5)
C52 B61 B60 58.5(4)
C52 B61 B53 58.9(4)
B60 B61 B53 108.1(6)
C52 B61 B57 105.0(6)
B60 B61 B57 108.2(7)
B53 B61 B57 60.1(5)
C52 B61 B62 103.3(6)
B60 B61 B62 58.8(5)
B53 B61 B62 107.7(7)
B57 B61 B62 60.6(5)
B59 B62 B60 60.6(5)
B59 B62 B58 62.5(6)
B60 B62 B58 108.7(6)
B59 B62 B61 107.2(5)
B60 B62 B61 58.0(5)
B58 B62 B61 105.8(7)
B59 B62 B57 109.2(7)
B60 B62 B57 106.4(6)
B58 B62 B57 58.7(6)
B61 B62 B57 59.1(5)
C62 B63 C61 58.2(4)
C62 B63 B64 103.9(6)
C61 B63 B64 59.8(4)
C62 B63 B69 102.5(7)
C61 B63 B69 104.9(6)
B64 B63 B69 57.9(5)
C62 B63 B68 57.4(5)
C61 B63 B68 105.5(7)
B64 B63 B68 105.7(7)
B69 B63 B68 59.3(6)
B69 B64 B63 62.0(6)
B69 B64 C61 108.1(6)
B63 B64 C61 59.8(4)
B69 B64 B70 59.0(6)
B63 B64 B70 109.5(7)
C61 B64 B70 107.6(6)
B69 B64 B65 107.1(7)
B63 B64 B65 107.5(6)
C61 B64 B65 58.6(4)
B70 B64 B65 60.5(5)
B66 B65 B71 59.3(6)
B66 B65 C61 60.3(5)
B71 B65 C61 107.2(7)
B66 B65 B70 107.9(7)
B71 B65 B70 62.5(5)
C61 B65 B70 104.3(6)
B66 B65 B64 106.3(7)
B71 B65 B64 107.3(6)
C61 B65 B64 58.0(4)
B70 B65 B64 57.1(5)
C62 B66 B71 105.7(6)
C62 B66 B65 106.0(6)
B71 B66 B65 60.4(6)
C62 B66 B67 59.5(5)
B71 B66 B67 59.0(6)
B65 B66 B67 107.5(6)
C62 B66 C61 58.3(5)
B71 B66 C61 108.4(6)
B65 B66 C61 60.8(5)
B67 B66 C61 107.3(6)
C62 B67 B71 106.0(8)
C62 B67 B68 59.9(5)
B71 B67 B68 112.4(8)
C62 B67 B66 58.9(5)
B71 B67 B66 60.0(6)
B68 B67 B66 110.7(8)
C62 B67 B72 103.6(7)
B71 B67 B72 61.5(5)
B68 B67 B72 60.3(6)
B66 B67 B72 107.6(7)
C62 B68 B67 59.5(5)
C62 B68 B72 103.6(6)
B67 B68 B72 60.7(5)
C62 B68 B69 101.9(6)
B67 B68 B69 106.2(7)
B72 B68 B69 57.0(6)
C62 B68 B63 56.8(5)
B67 B68 B63 106.8(6)
B72 B68 B63 104.4(8)
B69 B68 B63 59.0(6)
B72 B69 B70 58.9(6)
B72 B69 B64 107.6(6)
B70 B69 B64 61.3(6)
B72 B69 B63 108.7(6)
B70 B69 B63 109.7(6)
B64 B69 B63 60.1(5)
B72 B69 B68 59.6(6)
B70 B69 B68 108.2(7)
B64 B69 B68 109.3(5)
B63 B69 B68 61.7(6)
B72 B70 B69 60.0(6)
B72 B70 B64 107.2(8)
B69 B70 B64 59.7(6)
B72 B70 B65 105.8(6)
B69 B70 B65 109.1(7)
B64 B70 B65 62.4(6)
B72 B70 B71 60.0(5)
B69 B70 B71 107.7(7)
B64 B70 B71 106.9(6)
B65 B70 B71 56.6(5)
B67 B71 B66 61.0(6)
B67 B71 B65 109.0(8)
B66 B71 B65 60.3(6)
B67 B71 B72 60.5(5)
B66 B71 B72 107.6(7)
B65 B71 B72 105.4(7)
B67 B71 B70 105.3(7)
B66 B71 B70 107.5(8)
B65 B71 B70 60.9(6)
B72 B71 B70 55.2(5)
B70 B72 B69 61.2(6)
B70 B72 B68 113.2(8)
B69 B72 B68 63.4(6)
B70 B72 B67 111.1(6)
B69 B72 B67 109.9(7)
B68 B72 B67 59.0(6)
B70 B72 B71 64.9(6)
B69 B72 B71 112.5(7)
B68 B72 B71 108.3(6)
B67 B72 B71 57.9(6)

loop_
_geom_bond_atom_site_label_1
_geom_bond_atom_site_label_2
_geom_bond_distance
Yb1 O2 2.437(4)
Yb1 O1 2.487(4)
Yb1 C19 2.648(4)
Yb1 C18 2.677(5)
Yb1 C8 2.699(6)
Yb1 C9 2.698(6)
Yb1 C10 2.712(6)
Yb1 C20 2.726(4)
Yb1 C17 2.729(4)
Yb1 C7 2.775(5)
Yb1 C6 2.788(5)
Yb1 C16 2.807(4)
Yb2 O4 2.390(4)
Yb2 O3 2.401(4)
Yb2 C68 2.661(6)
Yb2 C69 2.669(6)
Yb2 C59 2.693(6)
Yb2 C58 2.709(6)
Yb2 C57 2.725(5)
Yb2 C70 2.724(5)
Yb2 C66 2.746(5)
Yb2 C67 2.751(5)
Yb2 C60 2.764(5)
Yb2 C56 2.786(5)
O1 C34 1.380(8)
O1 C31 1.445(6)
O2 C44 1.387(8)
O2 C41 1.414(9)
O3 C74 1.424(9)
O3 C71 1.434(10)
O4 C81 1.372(8)
O4 C84 1.474(8)
C3 C6 1.446(8)
C3 C4 1.469(10)
C3 C1 1.573(9)
C3 C5 1.591(13)
C6 C10 1.376(6)
C6 C7 1.426(7)
C7 C8 1.373(7)
C8 C9 1.415(7)
C9 C10 1.325(7)
C13 C14 1.499(9)
C13 C15 1.521(8)
C13 C16 1.555(7)
C13 C11 1.588(6)
C16 C20 1.352(6)
C16 C17 1.427(6)
C17 C18 1.406(7)
C18 C19 1.407(7)
C19 C20 1.326(7)
C31 C32 1.422(11)
C32 C33 1.424(11)
C33 C34 1.454(10)
C41 C42 1.513(14)
C42 C43 1.507(15)
C43 C44 1.383(12)
C51 C53 1.539(7)
C51 B55 1.680(9)
C51 B54 1.688(8)
C51 C52 1.698(9)
C51 B56 1.723(10)
C51 B53 1.717(10)
C52 B60 1.622(10)
C52 B61 1.607(8)
C52 B53 1.634(10)
C52 B56 1.688(11)
C53 C56 1.484(7)
C53 C54 1.503(9)
C53 C55 1.598(9)
C56 C57 1.427(9)
C56 C60 1.421(7)
C57 C58 1.369(8)
C58 C59 1.428(9)
C59 C60 1.424(9)
C61 C63 1.556(8)
C61 C62 1.639(9)
C61 B63 1.712(8)
C61 B64 1.713(8)
C61 B66 1.716(12)
C61 B65 1.724(11)
C62 B66 1.648(12)
C62 B63 1.656(12)
C62 B67 1.658(13)
C62 B68 1.666(9)
C63 C65 1.534(7)
C63 C66 1.529(7)
C63 C64 1.532(9)
C66 C70 1.399(7)
C66 C67 1.430(8)
C67 C68 1.369(8)
C68 C69 1.401(9)
C69 C70 1.401(8)
C71 C72 1.386(11)
C72 C73 1.494(12)
C73 C74 1.464(12)
C81 C82 1.443(10)
C82 C83 1.436(12)
C83 C84 1.397(12)
C1 C2 1.644(9)
C1 B5 1.677(10)
C1 B6 1.688(11)
C1 B4 1.744(10)
C1 B3 1.741(8)
C2 B3 1.632(9)
C2 B6 1.653(11)
C2 B7 1.679(13)
C2 B11 1.696(9)
B3 B11 1.666(13)
B3 B10 1.739(13)
B3 B4 1.851(14)
B4 B5 1.693(13)
B4 B10 1.766(15)
B4 B9 1.762(17)
B5 B9 1.684(12)
B5 B8 1.704(10)
B5 B6 1.724(14)
B6 B8 1.686(9)
B6 B7 1.798(13)
B7 B12 1.698(12)
B7 B11 1.719(11)
B7 B8 1.821(13)
B8 B9 1.691(10)
B8 B12 1.802(14)
B9 B10 1.729(10)
B9 B12 1.787(15)
B10 B11 1.744(11)
B10 B12 1.786(16)
B11 B12 1.724(15)
C11 C12 1.662(8)
C11 B13 1.691(8)
C11 B14 1.702(7)
C11 B15 1.730(9)
C11 B16 1.740(9)
C12 B13 1.673(9)
C12 B18 1.687(8)
C12 B17 1.691(8)
C12 B16 1.690(10)
B13 B18 1.721(10)
B13 B14 1.748(10)
B13 B19 1.756(8)
B14 B19 1.729(9)
B14 B20 1.766(10)
B14 B15 1.776(10)
B15 B20 1.778(9)
B15 B16 1.812(10)
B15 B21 1.844(9)
B16 B17 1.738(9)
B16 B21 1.773(8)
B17 B21 1.738(11)
B17 B18 1.824(11)
B17 B22 1.827(9)
B18 B19 1.734(11)
B18 B22 1.746(11)
B19 B20 1.724(12)
B19 B22 1.750(11)
B20 B22 1.727(11)
B20 B21 1.820(10)
B21 B22 1.811(10)
B53 B61 1.713(13)
B53 B57 1.746(10)
B53 B54 1.799(14)
B54 B55 1.669(12)
B54 B58 1.717(12)
B54 B57 1.815(13)
B55 B56 1.743(12)
B55 B58 1.760(10)
B55 B59 1.828(12)
B56 B59 1.748(9)
B56 B60 1.780(12)
B57 B58 1.748(14)
B57 B61 1.772(14)
B57 B62 1.798(14)
B58 B62 1.766(16)
B58 B59 1.800(13)
B59 B62 1.704(12)
B59 B60 1.727(13)
B60 B61 1.705(13)
B60 B62 1.719(11)
B61 B62 1.793(12)
B63 B64 1.723(14)
B63 B69 1.755(13)
B63 B68 1.804(16)
B64 B69 1.683(12)
B64 B70 1.711(14)
B64 B65 1.806(13)
B65 B66 1.694(14)
B65 B71 1.696(15)
B65 B70 1.775(11)
B66 B71 1.677(13)
B66 B67 1.694(14)
B67 B71 1.660(15)
B67 B68 1.677(15)
B67 B72 1.705(12)
B68 B72 1.699(14)
B68 B69 1.761(15)
B69 B72 1.653(15)
B69 B70 1.672(15)
B70 B72 1.634(14)
B70 B71 1.801(14)
B71 B72 1.722(11)
